data_4311208
loop_
_publ_author_name
'Huanwang Jing'
'Smita K. Edulji'
'Julianne M. Gibbs'
'Charlotte L. Stern'
'Hongying Zhou'
'Sonbinh T. Nguyen'

_publ_section_title
;
 (Salen)Tin Complexes: Syntheses, Characterization, Crystal Structures,
 and Catalytic Activity in the Formation of Propylene Carbonate from CO2
 and Propylene Oxide
;
_journal_name_full 'Inorganic Chemistry'
_journal_page_first 4315
_journal_page_last 4327
_journal_paper_doi 10.1021/ic034855z
_journal_volume 43
_journal_year 2004
_chemical_formula_sum 'C36 H52 N2 O2 Sn'
_chemical_formula_weight 663.51
_space_group_IT_number 19
_symmetry_cell_setting orthorhombic
_symmetry_Int_Tables_number 19
_symmetry_space_group_name_Hall 'P 2ac 2ab'
_symmetry_space_group_name_H-M 'P 21 21 21'
_cell_angle_alpha 90
_cell_angle_beta 90
_cell_angle_gamma 90
_cell_formula_units_Z 8
_cell_length_a 10.744(1)
_cell_length_b 23.4428(10)
_cell_length_c 26.698(4)
_cell_measurement_reflns_used 0
_cell_measurement_temperature 153.2
_cell_measurement_theta_max 0.0
_cell_measurement_theta_min 0.0
_cell_volume 6724.4(12)
_computing_cell_refinement 'Bruker SAINT-1000 Diffractometer Control'
_computing_data_collection 'Bruker SMART-1000 Diffractometer Control'
_computing_data_reduction 'Bruker SAINT-1000 Diffractometer Control'
_computing_publication_material 'teXsan for Windows (MSC, 1997)'
_computing_structure_refinement 'teXsan for Windows (MSC, 1997)'
_computing_structure_solution
;
SIR92 (Altomare, et. al. 1993)
;
_diffrn_ambient_temperature 153.2
_diffrn_measurement_device 'Bruker SMART 1000'
_diffrn_measurement_method \w\
_diffrn_orient_matrix_UB_11 0.00000
_diffrn_orient_matrix_UB_12 0.00000
_diffrn_orient_matrix_UB_13 0.00000
_diffrn_orient_matrix_UB_21 0.00000
_diffrn_orient_matrix_UB_22 0.00000
_diffrn_orient_matrix_UB_23 0.00000
_diffrn_orient_matrix_UB_31 0.00000
_diffrn_orient_matrix_UB_32 0.00000
_diffrn_orient_matrix_UB_33 0.00000
_diffrn_radiation_detector 'scintillation counter'
_diffrn_radiation_monochromator graphite
_diffrn_radiation_source 'sealed tube'
_diffrn_radiation_type 'Mo K\a'
_diffrn_radiation_wavelength 0.7107
_diffrn_reflns_av_R_equivalents 0.10562
_diffrn_reflns_av_sigmaI/netI 0.061
_diffrn_reflns_limit_h_max 13
_diffrn_reflns_limit_h_min -14
_diffrn_reflns_limit_k_max 30
_diffrn_reflns_limit_k_min -31
_diffrn_reflns_limit_l_max 35
_diffrn_reflns_limit_l_min -34
_diffrn_reflns_number 62309
_diffrn_reflns_reduction_process 'Lp corrections applied'
_diffrn_reflns_theta_max 28.27
_diffrn_reflns_theta_min 1.15
_diffrn_standards_decay_% 0.00
_diffrn_standards_interval_count 0
_diffrn_standards_number 0
_exptl_absorpt_coefficient_mu 0.792
_exptl_absorpt_correction_T_max 0.87438
_exptl_absorpt_correction_T_min 0.7709
_exptl_absorpt_correction_type 'Gaussian face-indexed'
_exptl_crystal_colour yellow
_exptl_crystal_density_diffrn 1.311
_exptl_crystal_density_meas ?
_exptl_crystal_description diamond
_exptl_crystal_F_000 2784.00
_exptl_crystal_size_max 0.42
_exptl_crystal_size_mid 0.26
_exptl_crystal_size_min 0.18
_refine_diff_density_max 1.14
_refine_diff_density_min -0.89
_refine_ls_extinction_method none
_refine_ls_goodness_of_fit_all 2.334
_refine_ls_goodness_of_fit_ref 2.400
_refine_ls_matrix_type full
_refine_ls_number_constraints 8
_refine_ls_number_parameters 725
_refine_ls_number_reflns 6323
_refine_ls_number_restraints 0
_refine_ls_R_factor_all 0.1319
_refine_ls_R_factor_gt 0.05
_refine_ls_shift/su_max 0.0100
_refine_ls_shift/su_mean 0.0005
_refine_ls_structure_factor_coef Fsqd
_refine_ls_weighting_details 'w = 1/[\s^2^(Fo)]'
_refine_ls_weighting_scheme sigma
_refine_ls_wR_factor_all 0.1090
_refine_ls_wR_factor_ref 0.046
_reflns_number_gt 6323
_reflns_number_total 9050
_reflns_threshold_expression I>3.00\s(I)
_cod_data_source_file ic034855zsi20030718_020647_2.cif
_cod_data_source_block '_s20k'
_cod_original_cell_volume 6724.4(10)
_cod_original_sg_symbol_H-M 'P 21 21 21 '
_cod_original_formula_sum 'C36 H52 N2 O2 Sn '
_cod_database_code 4311208

loop_
_symmetry_equiv_pos_as_xyz
'   +x,   +y,   +z'
'1/2-x,   -y,1/2+z'
'1/2+x,1/2-y,   -z'
'   -x,1/2+y,1/2-z'

loop_
_atom_site_label
_atom_site_fract_x
_atom_site_fract_y
_atom_site_fract_z
_atom_site_U_iso_or_equiv
_atom_site_occupancy
_atom_site_refinement_flags
_atom_site_adp_type
_atom_site_calc_flag
_atom_site_calc_attached_atom
Sn(1) -0.15000(4) -0.08709(2) 0.58482(2) 0.02811(12) 1.000 . Uani d ?
Sn(2) 0.16466(4) 0.09095(2) 0.41569(2) 0.02645(12) 1.000 . Uani d ?
O(1) -0.0080(4) -0.1346(2) 0.5503(2) 0.030(1) 1.000 . Uani d ?
O(2) 0.0039(5) -0.0612(2) 0.6292(2) 0.031(1) 1.000 . Uani d ?
O(3) 0.0213(4) 0.1399(2) 0.4477(2) 0.029(1) 1.000 . Uani d ?
O(4) 0.0148(5) 0.0618(2) 0.3721(2) 0.031(1) 1.000 . Uani d ?
N(1) -0.1675(5) -0.0586(2) 0.5017(2) 0.024(2) 1.000 . Uani d ?
N(2) -0.1484(4) 0.0141(2) 0.5781(2) 0.027(1) 1.000 . Uani d ?
N(3) 0.1523(5) 0.0531(2) 0.4971(2) 0.024(2) 1.000 . Uani d ?
N(4) 0.1911(4) -0.0084(2) 0.4155(2) 0.0266(13) 1.000 . Uani d ?
C(1) 0.0011(6) -0.1588(3) 0.5063(3) 0.025(2) 1.000 . Uani d ?
C(2) 0.0594(6) -0.2136(3) 0.5016(3) 0.027(2) 1.000 . Uani d ?
C(3) 0.0744(7) -0.2361(3) 0.4545(3) 0.031(2) 1.000 . Uani d ?
C(4) 0.0310(6) -0.2100(3) 0.4092(3) 0.026(2) 1.000 . Uani d ?
C(5) -0.0282(5) -0.1587(3) 0.4153(3) 0.028(2) 1.000 . Uani d ?
C(6) -0.0480(6) -0.1326(3) 0.4626(3) 0.024(2) 1.000 . Uani d ?
C(7) -0.1203(6) -0.0821(3) 0.4628(3) 0.029(2) 1.000 . Uani d ?
C(8) -0.2510(6) -0.0088(3) 0.4989(3) 0.032(2) 1.000 . Uani d ?
C(9) -0.2886(6) 0.0114(3) 0.4472(3) 0.034(2) 1.000 . Uani d ?
C(10) -0.3735(6) 0.0626(3) 0.4521(3) 0.035(2) 1.000 . Uani d ?
C(11) -0.3097(6) 0.1106(3) 0.4796(3) 0.039(2) 1.000 . Uani d ?
C(12) -0.2742(6) 0.0906(3) 0.5325(3) 0.037(2) 1.000 . Uani d ?
C(13) -0.1897(5) 0.0387(2) 0.5294(2) 0.024(2) 1.000 . Uani d ?
C(14) -0.1345(6) 0.0435(3) 0.6167(3) 0.030(2) 1.000 . Uani d ?
C(15) -0.0832(6) 0.0251(3) 0.6636(3) 0.027(2) 1.000 . Uani d ?
C(16) -0.0991(7) 0.0618(3) 0.7047(3) 0.034(2) 1.000 . Uani d ?
C(17) -0.0471(6) 0.0495(4) 0.7509(3) 0.032(2) 1.000 . Uani d ?
C(18) 0.0235(7) 0.0000(3) 0.7541(3) 0.034(2) 1.000 . Uani d ?
C(19) 0.0448(6) -0.0386(3) 0.7141(3) 0.026(2) 1.000 . Uani d ?
C(20) -0.0133(6) -0.0257(3) 0.6679(3) 0.028(2) 1.000 . Uani d ?
C(21) 0.0975(7) -0.2475(3) 0.5490(3) 0.030(2) 1.000 . Uani d ?
C(22) -0.0206(7) -0.2615(3) 0.5786(3) 0.041(2) 1.000 . Uani d ?
C(23) 0.1589(6) -0.3049(3) 0.5350(3) 0.038(2) 1.000 . Uani d ?
C(24) 0.1898(7) -0.2147(3) 0.5821(4) 0.048(2) 1.000 . Uani d ?
C(25) 0.0471(7) -0.2398(3) 0.3593(3) 0.031(2) 1.000 . Uani d ?
C(26) 0.1826(8) -0.2323(4) 0.3416(3) 0.045(2) 1.000 . Uani d ?
C(27) 0.0227(8) -0.3045(4) 0.3640(3) 0.048(3) 1.000 . Uani d ?
C(28) -0.0390(7) -0.2155(4) 0.3196(3) 0.048(3) 1.000 . Uani d ?
C(29) -0.0673(7) 0.0890(4) 0.7969(3) 0.043(2) 1.000 . Uani d ?
C(30) -0.1175(13) 0.0575(6) 0.8390(6) 0.044(2) 0.522(7) SP Uiso d ?
C(31) 0.0675(13) 0.1216(6) 0.8041(5) 0.044 0.522 SP Uiso d ?
C(32) -0.151(1) 0.1441(6) 0.7838(6) 0.044 0.522 SP Uiso d ?
C(36) 0.1261(6) -0.0905(3) 0.7217(3) 0.031(2) 1.000 . Uani d ?
C(37) 0.2344(6) -0.0939(4) 0.6851(3) 0.041(2) 1.000 . Uani d ?
C(38) 0.0492(7) -0.1457(3) 0.7141(3) 0.039(3) 1.000 . Uani d ?
C(39) 0.1819(7) -0.0939(3) 0.7745(3) 0.040(2) 1.000 . Uani d ?
C(40) 0.0155(6) 0.1651(3) 0.4920(3) 0.021(2) 1.000 . Uani d ?
C(41) -0.0373(6) 0.2215(3) 0.4975(3) 0.023(2) 1.000 . Uani d ?
C(42) -0.0502(6) 0.2435(3) 0.5457(3) 0.024(2) 1.000 . Uani d ?
C(43) -0.0086(5) 0.2162(3) 0.5885(3) 0.024(2) 1.000 . Uani d ?
C(44) 0.0440(5) 0.1627(3) 0.5836(3) 0.021(2) 1.000 . Uani d ?
C(45) 0.0574(6) 0.1375(3) 0.5355(3) 0.025(2) 1.000 . Uani d ?
C(46) 0.1133(6) 0.0808(3) 0.5352(3) 0.022(2) 1.000 . Uani d ?
C(47) 0.2002(6) -0.0064(2) 0.5047(2) 0.028(2) 1.000 . Uani d ?
C(48) 0.2839(7) -0.0135(3) 0.5507(3) 0.038(2) 1.000 . Uani d ?
C(49) 0.3282(6) -0.0749(3) 0.5541(3) 0.036(2) 1.000 . Uani d ?
C(50) 0.3898(6) -0.0963(3) 0.5077(2) 0.038(2) 1.000 . Uani d ?
C(51) 0.3053(6) -0.0874(3) 0.4617(3) 0.034(2) 1.000 . Uani d ?
C(52) 0.2672(5) -0.0252(2) 0.4577(2) 0.026(2) 1.000 . Uani d ?
C(53) 0.1639(5) -0.0412(3) 0.3789(3) 0.026(2) 1.000 . Uani d ?
C(54) 0.0931(6) -0.0231(3) 0.3345(3) 0.025(2) 1.000 . Uani d ?
C(55) 0.1027(6) -0.0593(3) 0.2926(3) 0.028(2) 1.000 . Uani d ?
C(56) 0.0452(6) -0.0452(4) 0.2474(3) 0.030(2) 1.000 . Uani d ?
C(57) -0.0287(6) 0.0033(3) 0.2480(3) 0.030(2) 1.000 . Uani d ?
C(58) -0.0459(6) 0.0400(3) 0.2877(3) 0.022(2) 1.000 . Uani d ?
C(59) 0.0235(6) 0.0268(3) 0.3331(3) 0.025(2) 1.000 . Uani d ?
C(60) -0.0709(6) 0.2579(3) 0.4514(3) 0.025(2) 1.000 . Uani d ?
C(61) 0.0530(6) 0.2652(3) 0.4197(3) 0.037(2) 1.000 . Uani d ?
C(62) -0.1186(6) 0.3171(3) 0.4656(3) 0.039(2) 1.000 . Uani d ?
C(63) -0.1663(6) 0.2298(3) 0.4174(3) 0.037(2) 1.000 . Uani d ?
C(64) -0.0250(7) 0.2447(3) 0.6398(3) 0.025(2) 1.000 . Uani d ?
C(65) -0.1599(7) 0.2379(4) 0.6573(3) 0.042(2) 1.000 . Uani d ?
C(66) 0.0086(7) 0.3083(3) 0.6359(3) 0.034(2) 1.000 . Uani d ?
C(67) 0.0633(8) 0.2185(3) 0.6786(3) 0.036(2) 1.000 . Uani d ?
C(68) 0.0613(7) -0.0844(4) 0.2002(3) 0.043(2) 1.000 . Uani d ?
C(69) 0.0861(13) -0.0453(6) 0.1559(6) 0.046(2) 0.538(7) SP Uiso d ?
C(70) -0.0776(13) -0.1117(6) 0.1888(5) 0.046 0.538 SP Uiso d ?
C(71) 0.145(1) -0.1366(6) 0.2091(6) 0.046 0.538 SP Uiso d ?
C(75) -0.1247(6) 0.0943(3) 0.2841(3) 0.025(2) 1.000 . Uani d ?
C(76) -0.2259(6) 0.0944(3) 0.3248(3) 0.034(2) 1.000 . Uani d ?
C(77) -0.0405(7) 0.1475(3) 0.2878(3) 0.039(3) 1.000 . Uani d ?
C(78) -0.1929(6) 0.0980(4) 0.2321(3) 0.040(2) 1.000 . Uani d ?

loop_
_atom_site_aniso_label
_atom_site_aniso_U_11
_atom_site_aniso_U_22
_atom_site_aniso_U_33
_atom_site_aniso_U_12
_atom_site_aniso_U_13
_atom_site_aniso_U_23
Sn(1) 0.0330(2) 0.0262(2) 0.0250(3) -0.0025(2) 0.0005(2) 0.0017(3)
Sn(2) 0.0322(2) 0.0259(2) 0.0213(3) -0.0005(2) 0.0017(2) -0.0003(3)
O(1) 0.039(3) 0.028(3) 0.025(3) 0.007(2) -0.007(2) -0.006(2)
O(2) 0.042(3) 0.036(3) 0.017(3) 0.003(2) -0.004(2) -0.006(2)
O(3) 0.038(3) 0.029(3) 0.018(3) 0.009(2) -0.007(2) -0.005(2)
O(4) 0.039(3) 0.032(3) 0.023(3) 0.007(2) -0.006(2) -0.005(2)
N(1) 0.027(3) 0.021(3) 0.023(3) 0.003(2) -0.005(2) -0.001(2)
N(2) 0.033(3) 0.025(2) 0.024(3) -0.000(2) -0.004(3) -0.001(2)
N(3) 0.024(3) 0.021(3) 0.027(3) 0.002(2) 0.002(2) -0.006(2)
N(4) 0.034(3) 0.021(2) 0.025(3) 0.000(2) -0.008(3) 0.003(3)
C(1) 0.026(3) 0.019(3) 0.030(4) -0.004(3) 0.001(3) -0.005(3)
C(2) 0.024(3) 0.028(3) 0.029(4) -0.002(3) -0.005(3) 0.007(3)
C(3) 0.034(4) 0.021(4) 0.037(5) 0.006(3) -0.005(3) 0.001(3)
C(4) 0.028(3) 0.028(3) 0.024(4) -0.001(3) 0.003(3) -0.005(3)
C(5) 0.032(3) 0.027(3) 0.024(4) -0.007(3) -0.007(4) 0.007(4)
C(6) 0.031(4) 0.027(3) 0.014(4) -0.001(3) -0.001(3) -0.004(3)
C(7) 0.035(4) 0.029(4) 0.023(4) 0.000(3) 0.001(3) 0.006(3)
C(8) 0.027(3) 0.034(4) 0.036(4) 0.005(3) -0.003(3) -0.004(3)
C(9) 0.035(4) 0.029(4) 0.038(5) 0.007(3) -0.015(4) -0.001(4)
C(10) 0.030(4) 0.035(4) 0.040(4) 0.005(3) -0.004(3) 0.006(3)
C(11) 0.027(3) 0.037(4) 0.053(4) 0.011(3) -0.005(3) -0.000(3)
C(12) 0.049(4) 0.030(4) 0.033(4) 0.013(4) -0.004(3) -0.003(4)
C(13) 0.026(3) 0.021(3) 0.025(3) -0.002(3) -0.002(3) 0.004(2)
C(14) 0.029(4) 0.026(3) 0.033(4) 0.000(3) -0.000(3) -0.004(3)
C(15) 0.032(4) 0.030(4) 0.018(4) -0.007(3) 0.001(3) 0.002(3)
C(16) 0.038(4) 0.033(4) 0.032(5) -0.005(3) 0.006(4) 0.001(4)
C(17) 0.031(4) 0.036(4) 0.029(6) -0.006(3) 0.007(3) -0.007(4)
C(18) 0.044(4) 0.048(5) 0.011(4) -0.010(4) 0.003(3) -0.002(3)
C(19) 0.025(4) 0.025(4) 0.027(5) -0.013(3) -0.002(3) 0.004(3)
C(20) 0.030(4) 0.026(4) 0.027(5) -0.008(3) 0.004(3) -0.009(3)
C(21) 0.040(4) 0.018(3) 0.032(4) -0.000(3) -0.008(3) -0.005(3)
C(22) 0.048(4) 0.030(4) 0.044(5) 0.009(3) -0.001(4) 0.013(4)
C(23) 0.036(4) 0.028(3) 0.049(5) 0.006(3) -0.009(4) 0.007(3)
C(24) 0.056(4) 0.046(4) 0.041(4) 0.004(4) -0.033(5) 0.002(4)
C(25) 0.035(4) 0.030(4) 0.027(5) 0.006(3) 0.001(3) -0.004(3)
C(26) 0.044(5) 0.053(5) 0.038(5) 0.005(4) 0.013(4) -0.017(4)
C(27) 0.053(5) 0.051(5) 0.039(6) 0.012(4) 0.012(4) -0.018(4)
C(28) 0.043(5) 0.072(6) 0.028(5) 0.010(4) 0.013(4) -0.002(4)
C(29) 0.054(5) 0.052(5) 0.023(4) -0.006(5) -0.007(4) -0.017(4)
C(36) 0.037(3) 0.030(4) 0.024(4) -0.002(4) 0.000(3) -0.004(3)
C(37) 0.036(4) 0.067(5) 0.021(3) -0.004(4) -0.006(3) 0.007(4)
C(38) 0.044(5) 0.044(5) 0.030(5) -0.013(4) -0.000(4) 0.005(4)
C(39) 0.040(4) 0.033(4) 0.046(5) 0.002(4) -0.008(4) 0.000(4)
C(40) 0.018(3) 0.024(3) 0.021(4) 0.000(3) -0.002(3) -0.001(3)
C(41) 0.018(3) 0.023(3) 0.029(4) 0.003(3) 0.001(3) 0.002(3)
C(42) 0.020(3) 0.023(3) 0.029(4) 0.002(3) -0.004(3) -0.007(3)
C(43) 0.024(3) 0.024(3) 0.023(4) -0.003(2) -0.003(3) -0.007(3)
C(44) 0.021(3) 0.027(3) 0.016(3) 0.002(2) -0.002(3) 0.003(4)
C(45) 0.030(4) 0.012(3) 0.033(5) 0.002(3) -0.005(3) 0.002(3)
C(46) 0.018(3) 0.025(3) 0.023(4) -0.001(3) -0.005(3) -0.001(3)
C(47) 0.036(4) 0.021(3) 0.027(3) 0.010(3) -0.006(3) -0.005(3)
C(48) 0.056(5) 0.043(4) 0.017(4) 0.017(4) -0.006(4) 0.002(4)
C(49) 0.051(4) 0.029(3) 0.027(4) 0.014(3) -0.007(3) 0.002(3)
C(50) 0.038(4) 0.038(4) 0.039(4) 0.017(3) -0.013(3) -0.008(3)
C(51) 0.042(4) 0.032(4) 0.030(4) 0.007(4) -0.010(3) -0.007(3)
C(52) 0.028(3) 0.027(3) 0.025(3) -0.003(3) 0.000(3) -0.003(3)
C(53) 0.022(3) 0.032(4) 0.025(4) 0.009(3) 0.001(3) -0.006(3)
C(54) 0.031(4) 0.021(3) 0.025(4) -0.001(3) -0.001(3) -0.001(3)
C(55) 0.031(4) 0.030(4) 0.025(4) -0.003(3) 0.000(3) -0.007(3)
C(56) 0.028(3) 0.045(5) 0.018(5) -0.003(3) 0.002(3) -0.010(3)
C(57) 0.029(4) 0.037(4) 0.025(5) -0.001(3) -0.003(3) -0.005(3)
C(58) 0.019(3) 0.030(4) 0.018(4) -0.000(3) 0.003(3) -0.003(3)
C(59) 0.033(4) 0.028(4) 0.015(4) -0.003(3) 0.010(3) -0.000(3)
C(60) 0.038(4) 0.016(3) 0.023(4) 0.001(3) -0.009(3) -0.001(3)
C(61) 0.045(4) 0.032(3) 0.033(4) -0.001(3) 0.007(4) 0.002(4)
C(62) 0.036(4) 0.048(4) 0.034(4) 0.010(3) -0.002(3) 0.014(3)
C(63) 0.041(4) 0.036(3) 0.035(4) 0.004(3) -0.011(4) 0.006(4)
C(64) 0.023(3) 0.026(4) 0.025(4) -0.005(3) 0.000(3) -0.008(3)
C(65) 0.034(4) 0.054(5) 0.038(5) 0.004(4) 0.002(4) -0.013(4)
C(66) 0.041(4) 0.033(4) 0.027(4) 0.003(3) -0.013(3) -0.011(3)
C(67) 0.064(5) 0.025(4) 0.019(4) 0.011(3) -0.011(4) -0.010(3)
C(68) 0.061(5) 0.044(5) 0.025(5) -0.003(5) 0.003(4) -0.008(4)
C(75) 0.025(3) 0.027(4) 0.024(4) -0.004(3) -0.002(3) 0.002(3)
C(76) 0.038(4) 0.027(4) 0.038(4) 0.006(3) 0.005(3) 0.006(3)
C(77) 0.045(5) 0.021(4) 0.050(6) -0.003(4) -0.008(4) -0.003(4)
C(78) 0.034(4) 0.051(5) 0.035(4) -0.006(4) -0.006(3) 0.004(4)

loop_
_atom_type_symbol
_atom_type_oxidation_number
_atom_type_number_in_cell
_atom_type_scat_dispersion_real
_atom_type_scat_dispersion_imag
_atom_type_scat_source
C 0 288 0.002 0.002
;International Tables for Crystallography
(1992, Vol. C, Table 6.1.1.2)
;
H 0 416 0.000 0.000
;International Tables for Crystallography
(1992, Vol. C, Table 6.1.1.2)
;
Sn 0 8 -0.873 1.424
;International Tables for Crystallography
(1992, Vol. C, Tables 4.2.6.8 and 6.1.1.1)
;
O 0 16 0.008 0.006
;International Tables for Crystallography
(1992, Vol. C, Table 6.1.1.2)
;
N 0 16 0.004 0.003
;International Tables for Crystallography
(1992, Vol. C, Table 6.1.1.2)
;

loop_
_geom_angle_atom_site_label_1
_geom_angle_atom_site_label_2
_geom_angle_atom_site_label_3
_geom_angle
_geom_angle_site_symmetry_1
_geom_angle_site_symmetry_2
_geom_angle_site_symmetry_3
_geom_angle_publ_flag
O1 SN1 O2 80.3(3) . . . ?
O1 SN1 N1 78.1(3) . . . ?
O1 SN1 N2 119.4(3) . . . ?
O2 SN1 N1 120.9(3) . . . ?
O2 SN1 N2 75.6(3) . . . ?
N1 SN1 N2 69.0(3) . . . ?
O3 SN2 O4 80.9(3) . . . ?
O3 SN2 N3 77.8(3) . . . ?
O3 SN2 N4 129.1(3) . . . ?
O4 SN2 N3 110.3(3) . . . ?
O4 SN2 N4 76.6(3) . . . ?
N3 SN2 N4 68.5(3) . . . ?
SN1 O1 C1 132.6(7) . . . ?
SN1 O2 C20 120.0(7) . . . ?
SN2 O3 C40 130.0(6) . . . ?
SN2 O4 C59 125.5(7) . . . ?
SN1 N1 C7 128.2(7) . . . ?
SN1 N1 C8 108.9(6) . . . ?
C7 N1 C8 122.8(9) . . . ?
SN1 N2 C13 116.7(6) . . . ?
SN1 N2 C14 119.3(7) . . . ?
C13 N2 C14 122.8(8) . . . ?
SN2 N3 C46 124.3(7) . . . ?
SN2 N3 C47 117.1(6) . . . ?
C46 N3 C47 118.5(9) . . . ?
SN2 N4 C52 109.8(6) . . . ?
SN2 N4 C53 124.8(7) . . . ?
C52 N4 C53 124.1(8) . . . ?
O1 C1 C2 119.8(10) . . . ?
O1 C1 C6 121.6(9) . . . ?
C2 C1 C6 118.6(10) . . . ?
C1 C2 C3 118.2(11) . . . ?
C1 C2 C21 120.3(11) . . . ?
C3 C2 C21 121.4(9) . . . ?
C2 C3 C4 124.9(10) . . . ?
C2 C3 H1 117.5(12) . . . ?
C4 C3 H1 117.6(12) . . . ?
C3 C4 C5 115.1(11) . . . ?
C3 C4 C25 120.6(9) . . . ?
C5 C4 C25 124.2(11) . . . ?
C4 C5 C6 123.7(11) . . . ?
C4 C5 H2 118.1(13) . . . ?
C6 C5 H2 118.2(10) . . . ?
C1 C6 C5 119.3(9) . . . ?
C1 C6 C7 124.2(10) . . . ?
C5 C6 C7 116.5(10) . . . ?
N1 C7 C6 125.5(10) . . . ?
N1 C7 H3 117.0(11) . . . ?
C6 C7 H3 117.5(11) . . . ?
N1 C8 C9 117.1(9) . . . ?
N1 C8 C13 106.8(8) . . . ?
N1 C8 H4 107.0(9) . . . ?
C9 C8 C13 111.8(8) . . . ?
C9 C8 H4 106.8(9) . . . ?
C13 C8 H4 106.9(9) . . . ?
C8 C9 C10 109.3(10) . . . ?
C8 C9 H5 109.4(9) . . . ?
C8 C9 H6 109.5(11) . . . ?
C10 C9 H5 109.5(10) . . . ?
C10 C9 H6 109.7(9) . . . ?
H5 C9 H6 109.5(13) . . . ?
C9 C10 C11 111.1(9) . . . ?
C9 C10 H7 109.0(11) . . . ?
C9 C10 H8 109.1(10) . . . ?
C11 C10 H7 109.2(9) . . . ?
C11 C10 H8 109.2(11) . . . ?
H7 C10 H8 109.1(10) . . . ?
C10 C11 C12 109.3(9) . . . ?
C10 C11 H9 109.5(10) . . . ?
C10 C11 H10 109.7(9) . . . ?
C12 C11 H9 109.5(9) . . . ?
C12 C11 H10 109.4(10) . . . ?
H9 C11 H10 109.4(10) . . . ?
C11 C12 C13 110.1(9) . . . ?
C11 C12 H11 109.3(10) . . . ?
C11 C12 H12 109.2(10) . . . ?
C13 C12 H11 109.3(9) . . . ?
C13 C12 H12 109.2(10) . . . ?
H11 C12 H12 109.9(11) . . . ?
N2 C13 C8 108.0(7) . . . ?
N2 C13 C12 116.1(8) . . . ?
N2 C13 H13 107.1(8) . . . ?
C8 C13 C12 110.8(8) . . . ?
C8 C13 H13 107.3(8) . . . ?
C12 C13 H13 107.1(8) . . . ?
N2 C14 C15 126.9(10) . . . ?
N2 C14 H14 116.2(12) . . . ?
C15 C14 H14 116.9(11) . . . ?
C14 C15 C16 116.8(10) . . . ?
C14 C15 C20 122.0(10) . . . ?
C16 C15 C20 121.1(10) . . . ?
C15 C16 C17 121.3(11) . . . ?
C15 C16 H15 119.3(12) . . . ?
C17 C16 H15 119.4(12) . . . ?
C16 C17 C18 116.7(11) . . . ?
C16 C17 C29 121.6(11) . . . ?
C18 C17 C29 121.7(11) . . . ?
C17 C18 C19 125.1(11) . . . ?
C17 C18 H16 117.7(12) . . . ?
C19 C18 H16 117.2(12) . . . ?
C18 C19 C20 116.6(11) . . . ?
C18 C19 C36 120.4(10) . . . ?
C20 C19 C36 122.9(10) . . . ?
O2 C20 C15 122.3(10) . . . ?
O2 C20 C19 118.6(10) . . . ?
C15 C20 C19 119.1(10) . . . ?
C2 C21 C22 108.1(9) . . . ?
C2 C21 C23 111.2(10) . . . ?
C2 C21 C24 112.5(9) . . . ?
C22 C21 C23 107.1(8) . . . ?
C22 C21 C24 110.3(10) . . . ?
C23 C21 C24 107.5(9) . . . ?
C21 C22 H17 109.4(10) . . . ?
C21 C22 H18 109.4(10) . . . ?
C21 C22 H19 109.5(11) . . . ?
H17 C22 H18 109.5(12) . . . ?
H17 C22 H19 109.6(11) . . . ?
H18 C22 H19 109.5(12) . . . ?
C21 C23 H20 109.4(11) . . . ?
C21 C23 H21 109.4(9) . . . ?
C21 C23 H22 109.3(9) . . . ?
H20 C23 H21 109.7(10) . . . ?
H20 C23 H22 109.5(10) . . . ?
H21 C23 H22 109.5(12) . . . ?
C21 C24 H23 109.4(10) . . . ?
C21 C24 H24 109.3(12) . . . ?
C21 C24 H25 109.4(10) . . . ?
H23 C24 H24 109.5(11) . . . ?
H23 C24 H25 109.7(13) . . . ?
H24 C24 H25 109.4(12) . . . ?
C4 C25 C26 108.9(10) . . . ?
C4 C25 C27 111.2(10) . . . ?
C4 C25 C28 111.9(10) . . . ?
C26 C25 C27 107.3(10) . . . ?
C26 C25 C28 108.6(11) . . . ?
C27 C25 C28 108.8(10) . . . ?
C25 C26 H26 109.5(11) . . . ?
C25 C26 H27 109.5(12) . . . ?
C25 C26 H28 109.2(12) . . . ?
H26 C26 H27 109.8(13) . . . ?
H26 C26 H28 109.6(13) . . . ?
H27 C26 H28 109.3(13) . . . ?
C25 C27 H29 109.7(11) . . . ?
C25 C27 H30 109.5(12) . . . ?
C25 C27 H31 109.5(12) . . . ?
H29 C27 H30 109.6(13) . . . ?
H29 C27 H31 109.4(13) . . . ?
H30 C27 H31 109.1(12) . . . ?
C25 C28 H32 109.4(12) . . . ?
C25 C28 H33 109.6(12) . . . ?
C25 C28 H34 109.6(12) . . . ?
H32 C28 H33 109.5(13) . . . ?
H32 C28 H34 109.3(13) . . . ?
H33 C28 H34 109.4(13) . . . ?
C17 C29 C30 111.1(13) . . . ?
C17 C29 C31 104.2(11) . . . ?
C17 C29 C32 112.6(12) . . . ?
C17 C29 C33 107.5(12) . . . ?
C17 C29 C34 110.3(14) . . . ?
C17 C29 C35 115.7(15) . . . ?
C30 C29 C31 118.3(14) . . . ?
C30 C29 C32 111.7(14) . . . ?
C30 C29 C33 53.3(12) . . . ?
C30 C29 C34 46.6(13) . . . ?
C30 C29 C35 132.0(17) . . . ?
C31 C29 C32 98.4(13) . . . ?
C31 C29 C33 147.9(15) . . . ?
C31 C29 C34 74.5(13) . . . ?
C31 C29 C35 59.4(13) . . . ?
C32 C29 C33 64.9(13) . . . ?
C32 C29 C34 137.0(15) . . . ?
C32 C29 C35 39.2(12) . . . ?
C33 C29 C34 98.7(15) . . . ?
C33 C29 C35 101.4(17) . . . ?
C34 C29 C35 120.4(16) . . . ?
C29 C30 C33 70.8(15) . . . ?
C29 C30 C34 73.5(19) . . . ?
C33 C30 C34 141.4(26) . . . ?
C29 C31 C35 51.6(12) . . . ?
C29 C32 C33 58.7(11) . . . ?
C29 C32 C35 58.4(19) . . . ?
C33 C32 C35 113.4(25) . . . ?
C29 C33 C30 55.9(13) . . . ?
C29 C33 C32 56.4(12) . . . ?
C30 C33 C32 106.3(18) . . . ?
C29 C34 C30 60.0(17) . . . ?
C29 C35 C31 69.0(15) . . . ?
C29 C35 C32 82.4(23) . . . ?
C31 C35 C32 150.7(29) . . . ?
C19 C36 C37 113.4(10) . . . ?
C19 C36 C38 110.3(8) . . . ?
C19 C36 C39 113.0(9) . . . ?
C37 C36 C38 106.3(10) . . . ?
C37 C36 C39 106.8(9) . . . ?
C38 C36 C39 106.6(9) . . . ?
C36 C37 H35 109.4(10) . . . ?
C36 C37 H36 109.3(10) . . . ?
C36 C37 H37 109.5(11) . . . ?
H35 C37 H36 109.5(12) . . . ?
H35 C37 H37 109.6(12) . . . ?
H36 C37 H37 109.5(11) . . . ?
C36 C38 H38 109.8(11) . . . ?
C36 C38 H39 109.3(11) . . . ?
C36 C38 H40 109.3(10) . . . ?
H38 C38 H39 109.5(12) . . . ?
H38 C38 H40 109.7(12) . . . ?
H39 C38 H40 109.1(13) . . . ?
C36 C39 H41 109.4(10) . . . ?
C36 C39 H42 109.4(11) . . . ?
C36 C39 H43 109.5(11) . . . ?
H41 C39 H42 109.4(12) . . . ?
H41 C39 H43 109.5(12) . . . ?
H42 C39 H43 109.6(11) . . . ?
O3 C40 C41 121.2(10) . . . ?
O3 C40 C45 121.1(9) . . . ?
C41 C40 C45 117.7(10) . . . ?
C40 C41 C42 118.1(10) . . . ?
C40 C41 C60 121.1(10) . . . ?
C42 C41 C60 120.7(9) . . . ?
C41 C42 C43 124.0(10) . . . ?
C41 C42 H44 118.0(12) . . . ?
C43 C42 H44 118.0(11) . . . ?
C42 C43 C44 118.4(11) . . . ?
C42 C43 C64 119.9(9) . . . ?
C44 C43 C64 121.7(11) . . . ?
C43 C44 C45 120.2(11) . . . ?
C43 C44 H45 120.0(12) . . . ?
C45 C44 H45 119.8(9) . . . ?
C40 C45 C44 121.5(9) . . . ?
C40 C45 C46 123.3(11) . . . ?
C44 C45 C46 115.2(10) . . . ?
N3 C46 C45 127.0(10) . . . ?
N3 C46 H46 116.7(10) . . . ?
C45 C46 H46 116.3(11) . . . ?
N3 C47 C48 114.1(8) . . . ?
N3 C47 C52 108.8(8) . . . ?
N3 C47 H47 107.6(8) . . . ?
C48 C47 C52 110.8(8) . . . ?
C48 C47 H47 107.7(9) . . . ?
C52 C47 H47 107.6(8) . . . ?
C47 C48 C49 109.6(9) . . . ?
C47 C48 H48 109.5(11) . . . ?
C47 C48 H49 109.4(10) . . . ?
C49 C48 H48 109.5(10) . . . ?
C49 C48 H49 109.2(11) . . . ?
H48 C48 H49 109.5(12) . . . ?
C48 C49 C50 114.0(9) . . . ?
C48 C49 H50 108.3(10) . . . ?
C48 C49 H51 108.5(10) . . . ?
C50 C49 H50 108.1(9) . . . ?
C50 C49 H51 108.3(10) . . . ?
H50 C49 H51 109.6(10) . . . ?
C49 C50 C51 110.8(8) . . . ?
C49 C50 H52 109.3(9) . . . ?
C49 C50 H53 109.0(9) . . . ?
C51 C50 H52 109.3(9) . . . ?
C51 C50 H53 109.0(9) . . . ?
H52 C50 H53 109.5(9) . . . ?
C50 C51 C52 110.3(8) . . . ?
C50 C51 H54 109.3(9) . . . ?
C50 C51 H55 109.5(10) . . . ?
C52 C51 H54 109.1(10) . . . ?
C52 C51 H55 109.2(9) . . . ?
H54 C51 H55 109.4(11) . . . ?
N4 C52 C47 107.3(7) . . . ?
N4 C52 C51 118.1(8) . . . ?
N4 C52 H56 106.9(8) . . . ?
C47 C52 C51 110.4(8) . . . ?
C47 C52 H56 106.9(8) . . . ?
C51 C52 H56 106.8(8) . . . ?
N4 C53 C54 124.1(9) . . . ?
N4 C53 H57 118.1(11) . . . ?
C54 C53 H57 117.7(10) . . . ?
C53 C54 C55 115.4(9) . . . ?
C53 C54 C59 122.9(10) . . . ?
C55 C54 C59 121.7(10) . . . ?
C54 C55 C56 120.8(10) . . . ?
C54 C55 H58 119.7(11) . . . ?
C56 C55 H58 119.5(11) . . . ?
C55 C56 C57 115.9(10) . . . ?
C55 C56 C68 120.4(11) . . . ?
C57 C56 C68 123.6(10) . . . ?
C56 C57 C58 126.8(10) . . . ?
C56 C57 H59 116.6(11) . . . ?
C58 C57 H59 116.6(11) . . . ?
C57 C58 C59 116.0(10) . . . ?
C57 C58 C75 123.0(10) . . . ?
C59 C58 C75 120.8(9) . . . ?
O4 C59 C54 122.5(10) . . . ?
O4 C59 C58 119.0(9) . . . ?
C54 C59 C58 118.5(10) . . . ?
C41 C60 C61 106.8(8) . . . ?
C41 C60 C62 112.5(9) . . . ?
C41 C60 C63 113.3(8) . . . ?
C61 C60 C62 108.4(8) . . . ?
C61 C60 C63 107.1(9) . . . ?
C62 C60 C63 108.4(9) . . . ?
C60 C61 H60 109.5(10) . . . ?
C60 C61 H61 109.4(9) . . . ?
C60 C61 H62 109.5(11) . . . ?
H60 C61 H61 109.5(12) . . . ?
H60 C61 H62 109.6(11) . . . ?
H61 C61 H62 109.3(11) . . . ?
C60 C62 H63 109.3(9) . . . ?
C60 C62 H64 109.2(10) . . . ?
C60 C62 H65 109.2(10) . . . ?
H63 C62 H64 109.8(11) . . . ?
H63 C62 H65 109.8(11) . . . ?
H64 C62 H65 109.5(10) . . . ?
C60 C63 H66 109.7(12) . . . ?
C60 C63 H67 109.2(9) . . . ?
C60 C63 H68 109.4(9) . . . ?
H66 C63 H67 109.4(10) . . . ?
H66 C63 H68 109.9(10) . . . ?
H67 C63 H68 109.2(13) . . . ?
C43 C64 C65 109.6(9) . . . ?
C43 C64 C66 109.6(9) . . . ?
C43 C64 C67 110.9(9) . . . ?
C65 C64 C66 110.1(10) . . . ?
C65 C64 C67 109.7(10) . . . ?
C66 C64 C67 106.9(9) . . . ?
C64 C65 H69 109.2(11) . . . ?
C64 C65 H70 109.1(12) . . . ?
C64 C65 H71 109.4(11) . . . ?
H69 C65 H70 109.5(13) . . . ?
H69 C65 H71 109.8(13) . . . ?
H70 C65 H71 109.7(13) . . . ?
C64 C66 H72 109.4(10) . . . ?
C64 C66 H73 109.3(10) . . . ?
C64 C66 H74 109.1(10) . . . ?
H72 C66 H73 109.7(12) . . . ?
H72 C66 H74 109.8(11) . . . ?
H73 C66 H74 109.6(11) . . . ?
C64 C67 H75 109.3(11) . . . ?
C64 C67 H76 109.5(10) . . . ?
C64 C67 H77 109.5(10) . . . ?
H75 C67 H76 109.5(11) . . . ?
H75 C67 H77 109.5(11) . . . ?
H76 C67 H77 109.6(12) . . . ?
C56 C68 C69 107.0(13) . . . ?
C56 C68 C70 106.0(11) . . . ?
C56 C68 C71 114.1(13) . . . ?
C56 C68 C72 105.3(13) . . . ?
C56 C68 C73 110.0(14) . . . ?
C56 C68 C74 114.0(14) . . . ?
C69 C68 C70 104.3(14) . . . ?
C69 C68 C71 119.8(14) . . . ?
C69 C68 C72 60.8(13) . . . ?
C69 C68 C73 39.6(12) . . . ?
C69 C68 C74 136.0(16) . . . ?
C70 C68 C71 104.3(13) . . . ?
C70 C68 C72 148.2(15) . . . ?
C70 C68 C73 65.5(13) . . . ?
C70 C68 C74 50.1(12) . . . ?
C71 C68 C72 67.2(13) . . . ?
C71 C68 C73 135.8(16) . . . ?
C71 C68 C74 55.5(13) . . . ?
C72 C68 C73 98.5(15) . . . ?
C72 C68 C74 119.4(16) . . . ?
C73 C68 C74 108.5(16) . . . ?
C68 C69 C72 64.0(13) . . . ?
C68 C69 C73 75.0(22) . . . ?
C72 C69 C73 134.9(27) . . . ?
C68 C70 C73 56.2(12) . . . ?
C68 C70 C74 57.6(14) . . . ?
C73 C70 C74 106.8(20) . . . ?
C68 C71 C72 59.8(12) . . . ?
C68 C71 C74 59.7(14) . . . ?
C72 C71 C74 116.4(20) . . . ?
C68 C72 C69 55.2(12) . . . ?
C68 C72 C71 53.0(11) . . . ?
C69 C72 C71 102.6(17) . . . ?
C68 C73 C69 65.5(20) . . . ?
C68 C73 C70 58.4(13) . . . ?
C69 C73 C70 122.7(27) . . . ?
C68 C74 C70 72.3(16) . . . ?
C68 C74 C71 64.8(15) . . . ?
C70 C74 C71 134.8(25) . . . ?
C58 C75 C76 110.4(9) . . . ?
C58 C75 C77 110.1(8) . . . ?
C58 C75 C78 111.0(9) . . . ?
C76 C75 C77 111.5(10) . . . ?
C76 C75 C78 107.2(8) . . . ?
C77 C75 C78 106.5(9) . . . ?
C75 C76 H78 109.6(10) . . . ?
C75 C76 H79 109.7(10) . . . ?
C75 C76 H80 109.6(10) . . . ?
H78 C76 H79 109.4(10) . . . ?
H78 C76 H80 109.2(11) . . . ?
H79 C76 H80 109.4(10) . . . ?
C75 C77 H81 109.6(10) . . . ?
C75 C77 H82 109.1(11) . . . ?
C75 C77 H83 109.7(11) . . . ?
H81 C77 H82 109.1(13) . . . ?
H81 C77 H83 110.1(13) . . . ?
H82 C77 H83 109.2(11) . . . ?
C75 C78 H84 109.4(10) . . . ?
C75 C78 H85 109.6(10) . . . ?
C75 C78 H86 109.4(11) . . . ?
H84 C78 H85 109.6(12) . . . ?
H84 C78 H86 109.3(12) . . . ?
H85 C78 H86 109.5(11) . . . ?

loop_
_geom_bond_atom_site_label_1
_geom_bond_atom_site_label_2
_geom_bond_distance
_geom_bond_site_symmetry_1
_geom_bond_site_symmetry_2
_geom_bond_publ_flag
SN1 O1 2.102(7) . . ?
SN1 O2 2.124(8) . . ?
SN1 N1 2.325(9) . . ?
SN1 N2 2.379(7) . . ?
SN2 O3 2.102(7) . . ?
SN2 O4 2.102(8) . . ?
SN2 N3 2.352(9) . . ?
SN2 N4 2.345(7) . . ?
O1 C1 1.309(13) . . ?
O2 C20 1.339(12) . . ?
O3 C40 1.325(13) . . ?
O4 C59 1.327(12) . . ?
N1 C7 1.281(13) . . ?
N1 C8 1.473(12) . . ?
N2 C13 1.491(12) . . ?
N2 C14 1.248(13) . . ?
N3 C46 1.277(12) . . ?
N3 C47 1.502(11) . . ?
N4 C52 1.445(12) . . ?
N4 C53 1.279(13) . . ?
C1 C2 1.436(13) . . ?
C1 C6 1.42(1) . . ?
C2 C3 1.37(2) . . ?
C2 C21 1.55(2) . . ?
C3 C4 1.43(2) . . ?
C3 H1 0.949(11) . . ?
C4 C5 1.372(13) . . ?
C4 C25 1.51(2) . . ?
C5 C6 1.42(2) . . ?
C5 H2 0.949(12) . . ?
C6 C7 1.42(1) . . ?
C7 H3 0.949(11) . . ?
C8 C9 1.51(2) . . ?
C8 C13 1.528(13) . . ?
C8 H4 0.950(10) . . ?
C9 C10 1.51(1) . . ?
C9 H5 0.951(12) . . ?
C9 H6 0.949(11) . . ?
C10 C11 1.51(1) . . ?
C10 H7 0.952(11) . . ?
C10 H8 0.951(10) . . ?
C11 C12 1.54(2) . . ?
C11 H9 0.951(10) . . ?
C11 H10 0.949(9) . . ?
C12 C13 1.519(13) . . ?
C12 H11 0.947(12) . . ?
C12 H12 0.948(11) . . ?
C13 H13 0.951(9) . . ?
C14 C15 1.43(2) . . ?
C14 H14 0.950(10) . . ?
C15 C16 1.41(2) . . ?
C15 C20 1.41(1) . . ?
C16 C17 1.38(2) . . ?
C16 H15 0.952(11) . . ?
C17 C18 1.39(2) . . ?
C17 C29 1.55(2) . . ?
C18 C19 1.42(2) . . ?
C18 H16 0.951(12) . . ?
C19 C20 1.42(2) . . ?
C19 C36 1.51(2) . . ?
C21 C22 1.53(2) . . ?
C21 C23 1.54(1) . . ?
C21 C24 1.53(1) . . ?
C22 H17 0.95(1) . . ?
C22 H18 0.950(10) . . ?
C22 H19 0.949(11) . . ?
C23 H20 0.949(11) . . ?
C23 H21 0.949(11) . . ?
C23 H22 0.951(11) . . ?
C24 H23 0.95(1) . . ?
C24 H24 0.951(12) . . ?
C24 H25 0.949(10) . . ?
C25 C26 1.54(2) . . ?
C25 C27 1.55(2) . . ?
C25 C28 1.52(2) . . ?
C26 H26 0.95(1) . . ?
C26 H27 0.950(12) . . ?
C26 H28 0.95(1) . . ?
C27 H29 0.947(13) . . ?
C27 H30 0.951(13) . . ?
C27 H31 0.953(12) . . ?
C28 H32 0.950(12) . . ?
C28 H33 0.949(13) . . ?
C28 H34 0.95(1) . . ?
C29 C30 1.45(2) . . ?
C29 C31 1.65(2) . . ?
C29 C32 1.61(3) . . ?
C29 C33 1.65(3) . . ?
C29 C34 1.61(3) . . ?
C29 C35 1.38(3) . . ?
C30 C33 1.40(3) . . ?
C30 C34 1.22(3) . . ?
C31 C35 1.52(3) . . ?
C32 C33 1.75(3) . . ?
C32 C35 1.03(3) . . ?
C36 C37 1.52(1) . . ?
C36 C38 1.55(2) . . ?
C36 C39 1.53(2) . . ?
C37 H35 0.949(10) . . ?
C37 H36 0.951(13) . . ?
C37 H37 0.949(13) . . ?
C38 H38 0.946(12) . . ?
C38 H39 0.953(13) . . ?
C38 H40 0.951(13) . . ?
C39 H41 0.951(12) . . ?
C39 H42 0.950(12) . . ?
C39 H43 0.949(12) . . ?
C40 C41 1.446(13) . . ?
C40 C45 1.40(1) . . ?
C41 C42 1.39(2) . . ?
C41 C60 1.54(1) . . ?
C42 C43 1.38(2) . . ?
C42 H44 0.952(11) . . ?
C43 C44 1.381(12) . . ?
C43 C64 1.54(2) . . ?
C44 C45 1.42(2) . . ?
C44 H45 0.952(12) . . ?
C45 C46 1.46(1) . . ?
C46 H46 0.951(10) . . ?
C47 C48 1.53(1) . . ?
C47 C52 1.512(12) . . ?
C47 H47 0.951(10) . . ?
C48 C49 1.52(1) . . ?
C48 H48 0.948(13) . . ?
C48 H49 0.951(12) . . ?
C49 C50 1.49(1) . . ?
C49 H50 0.950(10) . . ?
C49 H51 0.949(11) . . ?
C50 C51 1.540(13) . . ?
C50 H52 0.948(10) . . ?
C50 H53 0.952(10) . . ?
C51 C52 1.52(1) . . ?
C51 H54 0.952(11) . . ?
C51 H55 0.949(11) . . ?
C52 H56 0.950(9) . . ?
C53 C54 1.47(1) . . ?
C53 H57 0.952(10) . . ?
C54 C55 1.41(1) . . ?
C54 C59 1.390(13) . . ?
C55 C56 1.40(2) . . ?
C55 H58 0.949(11) . . ?
C56 C57 1.39(2) . . ?
C56 C68 1.57(2) . . ?
C57 C58 1.38(1) . . ?
C57 H59 0.950(11) . . ?
C58 C59 1.46(1) . . ?
C58 C75 1.53(1) . . ?
C60 C61 1.59(2) . . ?
C60 C62 1.53(1) . . ?
C60 C63 1.52(1) . . ?
C61 H60 0.948(10) . . ?
C61 H61 0.95(1) . . ?
C61 H62 0.950(11) . . ?
C62 H63 0.946(11) . . ?
C62 H64 0.950(11) . . ?
C62 H65 0.950(11) . . ?
C63 H66 0.946(11) . . ?
C63 H67 0.955(12) . . ?
C63 H68 0.949(10) . . ?
C64 C65 1.53(2) . . ?
C64 C66 1.54(2) . . ?
C64 C67 1.53(2) . . ?
C65 H69 0.949(13) . . ?
C65 H70 0.950(13) . . ?
C65 H71 0.947(13) . . ?
C66 H72 0.947(11) . . ?
C66 H73 0.950(12) . . ?
C66 H74 0.949(11) . . ?
C67 H75 0.951(12) . . ?
C67 H76 0.950(10) . . ?
C67 H77 0.949(12) . . ?
C68 C69 1.52(3) . . ?
C68 C70 1.65(2) . . ?
C68 C71 1.54(2) . . ?
C68 C72 1.66(3) . . ?
C68 C73 1.61(3) . . ?
C68 C74 1.47(3) . . ?
C69 C72 1.61(3) . . ?
C69 C73 1.06(3) . . ?
C70 C73 1.77(3) . . ?
C70 C74 1.33(3) . . ?
C71 C72 1.77(3) . . ?
C71 C74 1.40(3) . . ?
C75 C76 1.54(1) . . ?
C75 C77 1.54(1) . . ?
C75 C78 1.57(2) . . ?
C76 H78 0.951(12) . . ?
C76 H79 0.950(10) . . ?
C76 H80 0.952(11) . . ?
C77 H81 0.947(12) . . ?
C77 H82 0.957(13) . . ?
C77 H83 0.946(13) . . ?
C78 H84 0.951(13) . . ?
C78 H85 0.948(13) . . ?
C78 H86 0.952(11) . . ?

loop_
_geom_contact_atom_site_label_1
_geom_contact_atom_site_label_2
_geom_contact_distance
_geom_contact_site_symmetry_1
_geom_contact_site_symmetry_2
_geom_contact_publ_flag
N2 C46 3.414(12) . . no
N3 H13 2.9190 . . no
N3 H65 3.5459 . 3_556 no
C1 H55 2.9517 . . no
C1 H22 3.1175 . 3_446 no
C1 H47 3.3056 . . no
C1 H51 3.4306 . . no
C2 H55 3.2104 . . no
C2 H22 3.5529 . 3_446 no
C3 H55 3.4172 . . no
C3 H24 3.4489 . 3_446 no
C4 H24 3.1854 . 3_446 no
C4 H55 3.5194 . . no
C4 H57 3.5899 . . no
C5 H57 3.1406 . . no
C5 H20 3.2111 . 3_446 no
C5 H55 3.3038 . . no
C5 H22 3.3128 . 3_446 no
C5 H24 3.4542 . 3_446 no
C5 C53 3.58(1) . . no
C6 H22 2.9218 . 3_446 no
C6 H55 3.0640 . . no
C6 H20 3.1775 . 3_446 no
C6 H47 3.3004 . . no
C6 C23 3.47(1) . 3_446 no
C7 H20 3.1461 . 3_446 no
C7 H47 3.1946 . . no
C7 H22 3.2765 . 3_446 no
C7 C23 3.56(2) . 3_446 no
C8 H52 3.4334 . 1_455 no
C9 H80 3.0805 . . no
C9 C30 3.46(3) . 2_454 no
C10 H80 3.3298 . . no
C10 H73 3.3411 . 3_456 no
C10 H56 3.4305 . 1_455 no
C11 H66 3.0961 . . no
C11 H73 3.2401 . 3_456 no
C11 H68 3.2491 . . no
C11 H62 3.3420 . 3_456 no
C11 H63 3.3936 . 3_456 no
C11 C63 3.60(2) . . no
C12 H62 3.1269 . 3_456 no
C13 C46 3.405(13) . . no
C13 C45 3.526(13) . . no
C13 H46 3.5385 . . no
C14 H46 3.0904 . . no
C14 H45 3.2126 . . no
C14 C44 3.50(1) . . no
C14 C46 3.55(1) . . no
C15 H45 3.4952 . . no
C15 H46 3.5047 . . no
C18 H86 3.5421 . 2_455 no
C18 H79 3.5991 . 2_455 no
C19 H86 3.2468 . 2_455 no
C20 H86 3.3770 . 2_455 no
C22 H26 2.9650 . 3_446 no
C22 H53 3.4876 . 3_446 no
C22 H54 3.5894 . 3_446 no
C23 H53 3.2877 . 3_446 no
C24 H51 2.8778 . . no
C24 H30 3.4057 . 3_546 no
C24 H53 3.5201 . . no
C25 H24 3.5348 . 3_446 no
C26 H58 3.4934 . . no
C26 H18 3.5272 . 3_546 no
C26 H84 3.5417 . 4_545 no
C26 H17 3.5845 . 3_546 no
C27 H84 3.0082 . 4_545 no
C27 H24 3.2374 . 3_446 no
C27 H82 3.2958 . 4_545 no
C27 H50 3.4582 . 3_446 no
C28 C74 3.50(3) . . no
C28 H82 3.5250 . 4_545 no
C28 H58 3.5497 . . no
C30 H6 2.6592 . 2_455 no
C30 H80 3.2461 . 2_455 no
C30 H5 3.5222 . 2_455 no
C31 H58 3.1303 . 2 no
C31 H28 3.2105 . 2 no
C31 H75 3.3564 . . no
C31 H57 3.4371 . 2 no
C31 H54 3.5796 . 2 no
C32 H75 3.1530 . . no
C32 H32 3.1914 . 2_455 no
C32 H69 3.3227 . . no
C33 H32 3.3027 . 2_455 no
C33 H2 3.3815 . 2_455 no
C33 H6 3.5173 . 2_455 no
C33 H80 3.5316 . 2_455 no
C33 H3 3.5775 . 2_455 no
C34 H54 2.9790 . 2 no
C34 H6 3.0227 . 2_455 no
C34 H57 3.5281 . 2 no
C35 H75 2.7310 . . no
C35 H17 3.5008 . 4_556 no
C35 H69 3.5449 . . no
C35 C67 3.60(3) . . no
C37 H50 3.2481 . . no
C37 H30 3.2626 . 3_546 no
C37 H51 3.3271 . . no
C37 H49 3.5057 . . no
C38 H86 3.1406 . 2_455 no
C39 H74 3.1078 . 4_546 no
C39 H81 3.1637 . 2 no
C40 H9 3.0055 . . no
C40 H13 3.0936 . . no
C40 H65 3.2165 . 3_556 no
C40 H11 3.2416 . . no
C41 H9 3.3155 . . no
C41 H11 3.4515 . . no
C42 H66 3.3988 . 3_556 no
C42 H10 3.4197 . 3_556 no
C42 H11 3.4857 . . no
C43 H66 3.1821 . 3_556 no
C43 H11 3.4483 . . no
C44 H14 3.0171 . . no
C44 H65 3.0180 . 3_556 no
C44 H11 3.2580 . . no
C44 H66 3.4543 . 3_556 no
C45 H65 2.7487 . 3_556 no
C45 H13 2.8463 . . no
C45 H11 3.1558 . . no
C45 H14 3.4119 . . no
C46 H13 2.6504 . . no
C46 H65 3.0808 . 3_556 no
C48 H37 3.2749 . . no
C48 C69 3.43(3) . 2 no
C49 H25 2.8858 . . no
C49 H37 3.1254 . . no
C49 H36 3.3874 . . no
C49 H29 3.5289 . 3_546 no
C50 H21 2.9786 . 3_546 no
C50 H19 3.2963 . 3_546 no
C50 H25 3.4255 . . no
C50 H29 3.5421 . 3_546 no
C50 H4 3.5631 . 1_655 no
C51 H19 3.2182 . 3_546 no
C52 H8 3.5825 . 1_655 no
C53 H2 3.3238 . . no
C53 H3 3.5430 . . no
C54 H43 3.0887 . 2_554 no
C54 H2 3.4656 . . no
C55 H33 3.2340 . . no
C55 H43 3.3591 . 2_554 no
C55 H28 3.4773 . . no
C55 H2 3.5748 . . no
C56 H43 3.5548 . 2_554 no
C57 H35 3.4090 . 2_554 no
C57 H43 3.5349 . 2_554 no
C58 H43 3.3719 . 2_554 no
C59 H43 3.0644 . 2_554 no
C61 H70 3.1504 . 3_556 no
C61 H71 3.3681 . 3_556 no
C61 H10 3.5182 . 3_556 no
C62 H10 3.2135 . 3_556 no
C63 H9 2.9023 . . no
C63 H73 3.4019 . 3_456 no
C63 H10 3.4201 . . no
C63 H77 3.5290 . 3_456 no
C65 H60 3.4016 . 3_456 no
C65 H61 3.5132 . 3_456 no
C65 H15 3.5338 . . no
C66 H41 3.2047 . 4_556 no
C66 H38 3.2678 . 4_556 no
C66 H7 3.2693 . 3_556 no
C66 H79 3.3078 . 3_556 no
C66 H66 3.3550 . 3_556 no
C66 H78 3.4028 . 3_556 no
C67 H67 3.3995 . 3_556 no
C69 H49 3.0033 . 2_554 no
C69 H48 3.0634 . 2_554 no
C69 H37 3.1624 . 2_554 no
C69 H50 3.5226 . 2_554 no
C70 H15 2.9996 . 2_454 no
C70 H61 3.3766 . 4_545 no
C70 H71 3.4539 . 2_454 no
C70 H14 3.5065 . 2_454 no
C70 H33 3.5775 . . no
C71 H33 3.0862 . . no
C71 H76 3.2248 . 2_554 no
C71 H28 3.3856 . . no
C71 H77 3.5358 . 2_554 no
C72 H37 3.2647 . 2_554 no
C72 H49 3.3222 . 2_554 no
C72 H76 3.3557 . 2_554 no
C72 H45 3.4064 . 2_554 no
C72 H46 3.5756 . 2_554 no
C73 H12 3.1913 . 2_454 no
C73 H48 3.4355 . 2_554 no
C73 H64 3.5964 . 4_545 no
C74 H33 2.6859 . . no
C74 H61 3.2055 . 4_545 no
C74 H34 3.5749 . . no
C76 H72 3.0376 . 3_456 no
C76 H7 3.1555 . . no
C76 H5 3.2592 . . no
C77 H42 3.4133 . 2_554 no
C77 H35 3.5636 . 2_554 no
C78 H31 3.0225 . 4 no
C78 H39 3.3287 . 2_454 no
C78 H27 3.5412 . 4 no
H1 H18 3.2672 . 3_546 no
H1 H53 3.2859 . 3_446 no
H2 H57 3.0278 . . no
H2 H20 3.2212 . 3_446 no
H2 H58 3.4615 . . no
H3 H20 3.2815 . 3_446 no
H4 H52 2.6407 . 1_455 no
H5 H80 2.4518 . . no
H5 H78 3.2734 . . no
H6 H80 3.1781 . . no
H6 H52 3.2226 . 1_455 no
H7 H73 2.7093 . 3_456 no
H7 H80 2.7906 . . no
H7 H78 3.0098 . . no
H7 H79 3.1350 . . no
H7 H74 3.2940 . 3_456 no
H7 H72 3.3099 . 3_456 no
H7 H56 3.5001 . 1_455 no
H8 H56 2.6466 . 1_455 no
H8 H48 3.1381 . 1_455 no
H8 H52 3.2672 . 1_455 no
H8 H63 3.3462 . 3_456 no
H9 H68 2.4149 . . no
H9 H66 2.6119 . . no
H9 H78 3.0817 . . no
H9 H73 3.3187 . 3_456 no
H9 H80 3.4838 . . no
H10 H63 2.5767 . 3_456 no
H10 H73 2.6836 . 3_456 no
H10 H66 2.7141 . . no
H10 H62 2.7158 . 3_456 no
H10 H44 3.1505 . 3_456 no
H10 H64 3.1783 . 3_456 no
H10 H68 3.3152 . . no
H11 H62 2.7067 . 3_456 no
H11 H71 3.2611 . . no
H12 H62 2.9909 . 3_456 no
H12 H64 3.1495 . 3_456 no
H13 H46 2.9712 . . no
H13 H47 3.2626 . . no
H14 H45 2.8729 . . no
H14 H71 2.9571 . . no
H14 H46 3.3244 . . no
H15 H71 2.9151 . . no
H15 H75 3.2882 . . no
H15 H69 3.4076 . . no
H15 H76 3.4130 . . no
H15 H45 3.5019 . . no
H16 H79 3.5071 . 2_455 no
H17 H26 2.8479 . 3_446 no
H18 H26 2.6466 . 3_446 no
H18 H22 3.1244 . 3_446 no
H19 H54 2.6579 . 3_446 no
H19 H53 2.7163 . 3_446 no
H19 H26 2.9014 . 3_446 no
H19 H55 3.3178 . 3_446 no
H19 H52 3.5220 . 3_446 no
H20 H32 3.5662 . 3_546 no
H21 H53 2.3924 . 3_446 no
H21 H52 2.7504 . 3_446 no
H21 H54 3.5341 . 3_446 no
H23 H30 3.2124 . 3_546 no
H23 H32 3.3152 . 3_546 no
H23 H51 3.3873 . . no
H24 H29 2.8998 . 3_546 no
H24 H30 2.9595 . 3_546 no
H24 H51 3.0231 . . no
H24 H53 3.0651 . . no
H24 H32 3.2955 . 3_546 no
H25 H51 2.0148 . . no
H25 H53 3.1070 . . no
H25 H50 3.1725 . . no
H25 H55 3.3742 . . no
H25 H30 3.5164 . 3_546 no
H26 H57 3.5632 . . no
H27 H84 2.6777 . 4_545 no
H27 H82 3.1549 . 4_545 no
H28 H58 2.5889 . . no
H28 H57 3.1779 . . no
H29 H53 2.9307 . 3_446 no
H29 H50 2.9453 . 3_446 no
H30 H36 2.7674 . 3_446 no
H30 H35 2.9128 . 3_446 no
H30 H82 3.0054 . 4_545 no
H30 H84 3.1562 . 4_545 no
H30 H50 3.2481 . 3_446 no
H31 H84 2.1423 . 4_545 no
H31 H82 2.8600 . 4_545 no
H31 H85 3.1866 . 4_545 no
H31 H86 3.5432 . 4_545 no
H33 H58 2.7209 . . no
H34 H82 2.8119 . 4_545 no
H35 H81 3.0469 . 2 no
H35 H82 3.3472 . 2 no
H35 H50 3.3925 . . no
H35 H59 3.4502 . 2 no
H36 H51 2.8808 . . no
H36 H50 3.0601 . . no
H37 H49 2.6144 . . no
H37 H50 2.7879 . . no
H37 H51 2.9063 . . no
H38 H72 2.7915 . 4_546 no
H38 H86 3.0075 . 2_455 no
H38 H74 3.0204 . 4_546 no
H38 H69 3.1947 . 4_546 no
H38 H75 3.2318 . 4_546 no
H38 H79 3.2778 . 2_455 no
H38 H77 3.3796 . 4_546 no
H39 H86 2.5383 . 2_455 no
H39 H84 3.3801 . 2_455 no
H41 H74 2.4587 . 4_546 no
H41 H72 3.1360 . 4_546 no
H41 H79 3.3596 . 2_455 no
H42 H81 2.5241 . 2 no
H42 H74 2.9119 . 4_546 no
H42 H70 3.2256 . 4_546 no
H42 H69 3.2355 . 4_546 no
H42 H82 3.5758 . 2 no
H43 H81 2.9548 . 2 no
H44 H60 3.4416 . 3_456 no
H45 H65 3.3042 . 3_556 no
H46 H65 3.4823 . 3_556 no
H48 H64 3.4589 . 3_556 no
H60 H70 2.6714 . 3_556 no
H60 H71 3.2927 . 3_556 no
H61 H70 3.0430 . 3_556 no
H61 H71 3.1539 . 3_556 no
H62 H71 3.0982 . 3_556 no
H62 H70 3.2371 . 3_556 no
H66 H73 2.7466 . 3_456 no
H66 H72 3.3552 . 3_456 no
H66 H77 3.4836 . 3_456 no
H67 H77 2.8311 . 3_456 no
H67 H76 3.2723 . 3_456 no
H67 H72 3.4093 . 3_456 no
H67 H73 3.4897 . 3_456 no
H68 H73 3.4910 . 3_456 no
H72 H79 2.5308 . 3_556 no
H72 H78 2.6854 . 3_556 no
H73 H78 3.2916 . 3_556 no
H73 H79 3.5102 . 3_556 no
H74 H79 3.4817 . 3_556 no
H77 H78 3.5914 . 3_556 no

loop_
_geom_torsion_atom_site_label_1
_geom_torsion_atom_site_label_2
_geom_torsion_atom_site_label_3
_geom_torsion_atom_site_label_4
_geom_torsion_site_symmetry_1
_geom_torsion_site_symmetry_2
_geom_torsion_site_symmetry_3
_geom_torsion_site_symmetry_4
_geom_torsion
_geom_torsion_publ_flag
SN1 O1 C1 C2 . . . . -140.5(8) no
SN1 O1 C1 C6 . . . . 38.0(14) no
SN1 O2 C20 C15 . . . . -48.3(13) no
SN1 O2 C20 C19 . . . . 134.1(8) no
SN1 N1 C7 C6 . . . . 1.5(16) no
SN1 N1 C8 C9 . . . . -171.9(7) no
SN1 N1 C8 C13 . . . . 61.9(8) no
SN1 N2 C13 C8 . . . . 12.4(9) no
SN1 N2 C13 C12 . . . . 137.5(7) no
SN1 N2 C14 C15 . . . . 19.8(14) no
SN2 O3 C40 C41 . . . . 139.0(8) no
SN2 O3 C40 C45 . . . . -42.6(14) no
SN2 O4 C59 C54 . . . . 47.3(13) no
SN2 O4 C59 C58 . . . . -134.9(8) no
SN2 N3 C46 C45 . . . . 7.1(14) no
SN2 N3 C47 C48 . . . . 133.8(8) no
SN2 N3 C47 C52 . . . . 9.6(9) no
SN2 N4 C52 C47 . . . . 60.1(8) no
SN2 N4 C52 C51 . . . . -174.5(7) no
SN2 N4 C53 C54 . . . . -10.5(14) no
O1 SN1 O2 C20 . . . . -177.4(8) no
O1 SN1 N1 C7 . . . . 14.9(9) no
O1 SN1 N1 C8 . . . . -168.6(7) no
O1 SN1 N2 C13 . . . . 76.5(6) no
O1 SN1 N2 C14 . . . . -115.5(8) no
O1 C1 C2 C3 . . . . -176.0(10) no
O1 C1 C2 C21 . . . . 7.2(15) no
O1 C1 C6 C5 . . . . 175.8(9) no
O1 C1 C6 C7 . . . . -6.4(16) no
O2 SN1 O1 C1 . . . . -160.0(10) no
O2 SN1 N1 C7 . . . . 85.8(9) no
O2 SN1 N1 C8 . . . . -97.7(6) no
O2 SN1 N2 C13 . . . . 146.4(6) no
O2 SN1 N2 C14 . . . . -45.7(8) no
O2 C20 C15 C14 . . . . -3.6(16) no
O2 C20 C15 C16 . . . . -179.6(10) no
O2 C20 C19 C18 . . . . -179.7(9) no
O2 C20 C19 C36 . . . . 0.4(16) no
O3 SN2 O4 C59 . . . . 174.1(8) no
O3 SN2 N3 C46 . . . . -26.6(8) no
O3 SN2 N3 C47 . . . . 156.9(7) no
O3 SN2 N4 C52 . . . . -92.6(6) no
O3 SN2 N4 C53 . . . . 100.1(8) no
O3 C40 C41 C42 . . . . 174.6(9) no
O3 C40 C41 C60 . . . . -9.0(14) no
O3 C40 C45 C44 . . . . -175.8(9) no
O3 C40 C45 C46 . . . . 2.1(16) no
O4 SN2 O3 C40 . . . . 158.8(9) no
O4 SN2 N3 C46 . . . . -102.0(8) no
O4 SN2 N3 C47 . . . . 81.5(6) no
O4 SN2 N4 C52 . . . . -158.8(6) no
O4 SN2 N4 C53 . . . . 33.9(8) no
O4 C59 C54 C53 . . . . -0.6(16) no
O4 C59 C54 C55 . . . . -179.1(10) no
O4 C59 C58 C57 . . . . 177.4(9) no
O4 C59 C58 C75 . . . . 1.8(15) no
N1 SN1 O1 C1 . . . . -35.3(9) no
N1 SN1 O2 C20 . . . . 112.9(8) no
N1 SN1 N2 C13 . . . . 14.6(6) no
N1 SN1 N2 C14 . . . . -177.5(8) no
N1 C7 C6 C1 . . . . -11.8(18) no
N1 C7 C6 C5 . . . . 166.2(10) no
N1 C8 C9 C10 . . . . -179.9(9) no
N1 C8 C13 N2 . . . . -47.0(10) no
N1 C8 C13 C12 . . . . -175.2(8) no
N2 SN1 O1 C1 . . . . -92.7(9) no
N2 SN1 O2 C20 . . . . 58.7(8) no
N2 SN1 N1 C7 . . . . 143.1(10) no
N2 SN1 N1 C8 . . . . -40.4(6) no
N2 C13 C8 C9 . . . . -176.3(8) no
N2 C13 C12 C11 . . . . -179.4(8) no
N2 C14 C15 C16 . . . . -167.7(10) no
N2 C14 C15 C20 . . . . 16.1(17) no
N3 SN2 O3 C40 . . . . 45.6(8) no
N3 SN2 O4 C59 . . . . -112.6(8) no
N3 SN2 N4 C52 . . . . -40.4(6) no
N3 SN2 N4 C53 . . . . 152.3(8) no
N3 C46 C45 C40 . . . . 13.5(16) no
N3 C46 C45 C44 . . . . -168.5(9) no
N3 C47 C48 C49 . . . . -179.2(9) no
N3 C47 C52 N4 . . . . -44.2(9) no
N3 C47 C52 C51 . . . . -174.1(7) no
N4 SN2 O3 C40 . . . . 94.4(9) no
N4 SN2 O4 C59 . . . . -51.9(8) no
N4 SN2 N3 C46 . . . . -167.8(8) no
N4 SN2 N3 C47 . . . . 15.7(6) no
N4 C52 C47 C48 . . . . -170.5(8) no
N4 C52 C51 C50 . . . . 177.8(8) no
N4 C53 C54 C55 . . . . 162.6(10) no
N4 C53 C54 C59 . . . . -16.0(16) no
C1 C2 C3 C4 . . . . -3.0(16) no
C1 C2 C21 C22 . . . . 63.0(12) no
C1 C2 C21 C23 . . . . -179.7(9) no
C1 C2 C21 C24 . . . . -59.0(14) no
C1 C6 C5 C4 . . . . 3.4(15) no
C2 C1 C6 C5 . . . . -5.7(15) no
C2 C1 C6 C7 . . . . 172.2(10) no
C2 C3 C4 C5 . . . . 0.6(15) no
C2 C3 C4 C25 . . . . -177.1(11) no
C3 C2 C1 C6 . . . . 5.5(15) no
C3 C2 C21 C22 . . . . -113.7(12) no
C3 C2 C21 C23 . . . . 3.6(14) no
C3 C2 C21 C24 . . . . 124.3(11) no
C3 C4 C5 C6 . . . . -0.8(14) no
C3 C4 C25 C26 . . . . -78.3(13) no
C3 C4 C25 C27 . . . . 39.8(14) no
C3 C4 C25 C28 . . . . 161.6(10) no
C4 C3 C2 C21 . . . . 173.8(9) no
C4 C5 C6 C7 . . . . -174.6(9) no
C5 C4 C25 C26 . . . . 104.3(12) no
C5 C4 C25 C27 . . . . -137.7(11) no
C5 C4 C25 C28 . . . . -15.8(15) no
C6 C1 C2 C21 . . . . -171.4(9) no
C6 C5 C4 C25 . . . . 176.8(10) no
C6 C7 N1 C8 . . . . -174.5(10) no
C7 N1 C8 C9 . . . . 4.8(15) no
C7 N1 C8 C13 . . . . -121.3(10) no
C8 C9 C10 C11 . . . . 59.3(12) no
C8 C13 N2 C14 . . . . -155.1(9) no
C8 C13 C12 C11 . . . . -55.7(11) no
C9 C8 C13 C12 . . . . 55.5(11) no
C9 C10 C11 C12 . . . . -60.6(12) no
C10 C9 C8 C13 . . . . -56.2(11) no
C10 C11 C12 C13 . . . . 58.2(11) no
C12 C13 N2 C14 . . . . -30.0(13) no
C13 N2 C14 C15 . . . . -173.0(9) no
C14 C15 C16 C17 . . . . -176.3(10) no
C14 C15 C20 C19 . . . . 174.0(10) no
C15 C16 C17 C18 . . . . 1.4(16) no
C15 C16 C17 C29 . . . . -178.3(10) no
C15 C20 C19 C18 . . . . 2.7(15) no
C15 C20 C19 C36 . . . . -177.2(9) no
C16 C15 C20 C19 . . . . -2.0(16) no
C16 C17 C18 C19 . . . . -0.7(17) no
C16 C17 C29 C30 . . . . 125.2(14) no
C16 C17 C29 C31 . . . . -106.4(13) no
C16 C17 C29 C32 . . . . -0.9(17) no
C16 C17 C29 C33 . . . . 68.5(16) no
C16 C17 C29 C34 . . . . 175.2(14) no
C16 C17 C29 C35 . . . . -43.9(19) no
C17 C16 C15 C20 . . . . -0.1(17) no
C17 C18 C19 C20 . . . . -1.4(17) no
C17 C18 C19 C36 . . . . 178.5(10) no
C17 C29 C30 C33 . . . . -96.5(15) no
C17 C29 C30 C34 . . . . 98.3(18) no
C17 C29 C31 C35 . . . . 111.7(17) no
C17 C29 C32 C33 . . . . 99.5(14) no
C17 C29 C32 C35 . . . . -103.5(23) no
C17 C29 C33 C30 . . . . 103.7(16) no
C17 C29 C33 C32 . . . . -107.2(14) no
C17 C29 C34 C30 . . . . -100.4(18) no
C17 C29 C35 C31 . . . . -91.8(15) no
C17 C29 C35 C32 . . . . 94.8(21) no
C18 C17 C29 C30 . . . . -54.5(16) no
C18 C17 C29 C31 . . . . 73.9(15) no
C18 C17 C29 C32 . . . . 179.4(13) no
C18 C17 C29 C33 . . . . -111.2(14) no
C18 C17 C29 C34 . . . . -4.6(18) no
C18 C17 C29 C35 . . . . 136.4(16) no
C18 C19 C36 C37 . . . . -123.7(11) no
C18 C19 C36 C38 . . . . 117.3(11) no
C18 C19 C36 C39 . . . . -1.9(14) no
C19 C18 C17 C29 . . . . 179.0(10) no
C20 C19 C36 C37 . . . . 56.2(14) no
C20 C19 C36 C38 . . . . -62.8(13) no
C20 C19 C36 C39 . . . . 178.0(10) no
C29 C30 C33 C32 . . . . -26.5(15) no
C29 C31 C35 C32 . . . . 13.5(53) no
C29 C32 C33 C30 . . . . 26.3(15) no
C29 C32 C35 C31 . . . . -12.7(50) no
C29 C33 C30 C34 . . . . 23.2(37) no
C29 C33 C32 C35 . . . . -21.2(24) no
C29 C34 C30 C33 . . . . -22.9(36) no
C29 C35 C32 C33 . . . . 21.3(23) no
C30 C29 C31 C35 . . . . -124.4(19) no
C30 C29 C32 C33 . . . . -26.3(16) no
C30 C29 C32 C35 . . . . 130.7(23) no
C30 C29 C33 C32 . . . . 149.1(18) no
C30 C29 C35 C31 . . . . 101.9(21) no
C30 C29 C35 C32 . . . . -71.4(28) no
C30 C33 C29 C31 . . . . -85.5(30) no
C30 C33 C29 C32 . . . . -149.1(18) no
C30 C33 C29 C34 . . . . -10.9(17) no
C30 C33 C29 C35 . . . . -134.5(18) no
C30 C33 C32 C35 . . . . 5.1(33) no
C30 C34 C29 C31 . . . . 159.9(20) no
C30 C34 C29 C32 . . . . 74.3(26) no
C30 C34 C29 C33 . . . . 12.0(19) no
C30 C34 C29 C35 . . . . 120.9(22) no
C31 C29 C30 C33 . . . . 143.1(19) no
C31 C29 C30 C34 . . . . -22.0(22) no
C31 C29 C32 C33 . . . . -151.3(15) no
C31 C29 C32 C35 . . . . 5.8(23) no
C31 C29 C33 C32 . . . . 63.5(28) no
C31 C29 C35 C32 . . . . -173.4(26) no
C31 C35 C29 C32 . . . . 173.4(26) no
C31 C35 C29 C33 . . . . 152.3(15) no
C31 C35 C29 C34 . . . . 44.9(20) no
C31 C35 C32 C33 . . . . 8.6(70) no
C32 C29 C30 C33 . . . . 30.1(18) no
C32 C29 C30 C34 . . . . -135.1(19) no
C32 C29 C31 C35 . . . . -4.2(17) no
C32 C33 C29 C34 . . . . 138.2(15) no
C32 C33 C29 C35 . . . . 14.6(16) no
C32 C33 C30 C34 . . . . -3.3(47) no
C32 C35 C29 C33 . . . . -21.1(23) no
C32 C35 C29 C34 . . . . -128.5(22) no
C33 C29 C30 C34 . . . . -165.1(24) no
C33 C29 C31 C35 . . . . -59.2(30) no
C33 C29 C32 C35 . . . . 157.1(25) no
C33 C30 C29 C34 . . . . 165.1(24) no
C33 C30 C29 C35 . . . . 70.2(25) no
C33 C32 C29 C34 . . . . -75.1(23) no
C33 C32 C29 C35 . . . . -157.1(25) no
C34 C29 C31 C35 . . . . -140.8(19) no
C34 C29 C32 C35 . . . . 82.0(29) no
C34 C30 C29 C35 . . . . -94.9(25) no
C40 C41 C42 C43 . . . . 4.2(15) no
C40 C41 C60 C61 . . . . -58.1(12) no
C40 C41 C60 C62 . . . . -176.9(9) no
C40 C41 C60 C63 . . . . 59.6(13) no
C40 C45 C44 C43 . . . . -1.5(14) no
C41 C40 C45 C44 . . . . 2.6(15) no
C41 C40 C45 C46 . . . . -179.5(9) no
C41 C42 C43 C44 . . . . -3.1(15) no
C41 C42 C43 C64 . . . . 178.6(9) no
C42 C41 C40 C45 . . . . -3.8(14) no
C42 C41 C60 C61 . . . . 118.2(10) no
C42 C41 C60 C62 . . . . -0.6(14) no
C42 C41 C60 C63 . . . . -124.1(11) no
C42 C43 C44 C45 . . . . 1.5(13) no
C42 C43 C64 C65 . . . . 77.8(12) no
C42 C43 C64 C66 . . . . -43.1(12) no
C42 C43 C64 C67 . . . . -160.9(10) no
C43 C42 C41 C60 . . . . -172.1(9) no
C43 C44 C45 C46 . . . . -179.5(8) no
C44 C43 C64 C65 . . . . -100.5(11) no
C44 C43 C64 C66 . . . . 138.6(9) no
C44 C43 C64 C67 . . . . 20.9(13) no
C45 C40 C41 C60 . . . . 172.5(9) no
C45 C44 C43 C64 . . . . 179.8(9) no
C45 C46 N3 C47 . . . . -176.4(9) no
C46 N3 C47 C48 . . . . -42.9(12) no
C46 N3 C47 C52 . . . . -167.2(8) no
C47 C48 C49 C50 . . . . 54.0(13) no
C47 C52 N4 C53 . . . . -132.5(10) no
C47 C52 C51 C50 . . . . -58.4(11) no
C48 C47 C52 C51 . . . . 59.6(11) no
C48 C49 C50 C51 . . . . -53.7(13) no
C49 C48 C47 C52 . . . . -55.9(12) no
C49 C50 C51 C52 . . . . 54.8(12) no
C51 C52 N4 C53 . . . . -7.1(14) no
C52 N4 C53 C54 . . . . -176.0(9) no
C53 C54 C55 C56 . . . . -176.6(9) no
C53 C54 C59 C58 . . . . -178.4(9) no
C54 C55 C56 C57 . . . . -5.1(16) no
C54 C55 C56 C68 . . . . 177.2(10) no
C54 C59 C58 C57 . . . . -4.7(15) no
C54 C59 C58 C75 . . . . 179.7(9) no
C55 C54 C59 C58 . . . . 3.1(15) no
C55 C56 C57 C58 . . . . 3.3(17) no
C55 C56 C68 C69 . . . . -135.7(13) no
C55 C56 C68 C70 . . . . 113.4(13) no
C55 C56 C68 C71 . . . . -0.8(18) no
C55 C56 C68 C72 . . . . -72.2(15) no
C55 C56 C68 C73 . . . . -177.4(14) no
C55 C56 C68 C74 . . . . 60.5(18) no
C56 C55 C54 C59 . . . . 2.0(17) no
C56 C57 C58 C59 . . . . 1.6(17) no
C56 C57 C58 C75 . . . . 177.0(10) no
C56 C68 C69 C72 . . . . 98.4(14) no
C56 C68 C69 C73 . . . . -100.9(21) no
C56 C68 C70 C73 . . . . 105.0(15) no
C56 C68 C70 C74 . . . . -108.1(18) no
C56 C68 C71 C72 . . . . -97.2(15) no
C56 C68 C71 C74 . . . . 103.4(17) no
C56 C68 C72 C69 . . . . -101.2(14) no
C56 C68 C72 C71 . . . . 110.1(14) no
C56 C68 C73 C69 . . . . 92.8(21) no
C56 C68 C73 C70 . . . . -99.0(13) no
C56 C68 C74 C70 . . . . 91.2(17) no
C56 C68 C74 C71 . . . . -103.7(16) no
C57 C56 C68 C69 . . . . 46.7(16) no
C57 C56 C68 C70 . . . . -64.1(15) no
C57 C56 C68 C71 . . . . -178.3(13) no
C57 C56 C68 C72 . . . . 110.3(14) no
C57 C56 C68 C73 . . . . 5.0(19) no
C57 C56 C68 C74 . . . . -117.0(16) no
C57 C58 C75 C76 . . . . 125.0(11) no
C57 C58 C75 C77 . . . . -111.5(12) no
C57 C58 C75 C78 . . . . 6.2(14) no
C58 C57 C56 C68 . . . . -179.1(11) no
C59 C58 C75 C76 . . . . -59.8(12) no
C59 C58 C75 C77 . . . . 63.7(12) no
C59 C58 C75 C78 . . . . -178.5(9) no
C68 C69 C72 C71 . . . . 25.2(14) no
C68 C69 C73 C70 . . . . -12.0(25) no
C68 C70 C73 C69 . . . . 12.8(27) no
C68 C70 C74 C71 . . . . -19.1(28) no
C68 C71 C72 C69 . . . . -26.0(14) no
C68 C71 C74 C70 . . . . 20.2(29) no
C68 C72 C69 C73 . . . . -26.8(36) no
C68 C72 C71 C74 . . . . 19.9(19) no
C68 C73 C69 C72 . . . . 24.8(32) no
C68 C73 C70 C74 . . . . -28.8(18) no
C68 C74 C70 C73 . . . . 28.3(18) no
C68 C74 C71 C72 . . . . -19.9(19) no
C69 C68 C70 C73 . . . . -7.7(16) no
C69 C68 C70 C74 . . . . 139.1(19) no
C69 C68 C71 C72 . . . . 31.6(17) no
C69 C68 C71 C74 . . . . -127.8(20) no
C69 C68 C72 C71 . . . . -148.7(17) no
C69 C68 C73 C70 . . . . 168.2(25) no
C69 C68 C74 C70 . . . . -66.1(26) no
C69 C68 C74 C71 . . . . 99.0(24) no
C69 C72 C68 C70 . . . . 68.6(28) no
C69 C72 C68 C71 . . . . 148.7(17) no
C69 C72 C68 C73 . . . . 12.3(16) no
C69 C72 C68 C74 . . . . 129.2(19) no
C69 C72 C71 C74 . . . . -6.1(27) no
C69 C73 C68 C70 . . . . -168.2(25) no
C69 C73 C68 C71 . . . . -82.8(28) no
C69 C73 C68 C72 . . . . -17.0(22) no
C69 C73 C68 C74 . . . . -141.9(22) no
C69 C73 C70 C74 . . . . -16.0(39) no
C70 C68 C69 C72 . . . . -149.6(16) no
C70 C68 C69 C73 . . . . 11.1(23) no
C70 C68 C71 C72 . . . . 147.6(15) no
C70 C68 C71 C74 . . . . -11.7(17) no
C70 C68 C72 C71 . . . . -80.1(28) no
C70 C68 C74 C71 . . . . 165.1(22) no
C70 C73 C68 C71 . . . . 85.3(22) no
C70 C73 C68 C72 . . . . 151.2(15) no
C70 C73 C68 C74 . . . . 26.2(17) no
C70 C73 C69 C72 . . . . 12.8(53) no
C70 C74 C68 C71 . . . . -165.1(22) no
C70 C74 C68 C72 . . . . -143.2(18) no
C70 C74 C68 C73 . . . . -31.6(20) no
C70 C74 C71 C72 . . . . 0.3(43) no
C71 C68 C69 C72 . . . . -33.5(18) no
C71 C68 C69 C73 . . . . 127.2(23) no
C71 C68 C70 C73 . . . . -134.2(17) no
C71 C68 C70 C74 . . . . 12.6(19) no
C71 C72 C68 C73 . . . . -136.4(16) no
C71 C72 C68 C74 . . . . -19.5(18) no
C71 C72 C69 C73 . . . . -1.6(43) no
C71 C74 C68 C72 . . . . 21.9(21) no
C71 C74 C68 C73 . . . . 133.5(18) no
C71 C74 C70 C73 . . . . 9.2(40) no
C72 C68 C69 C73 . . . . 160.7(25) no
C72 C68 C70 C73 . . . . -64.7(29) no
C72 C68 C70 C74 . . . . 82.1(30) no
C72 C68 C71 C74 . . . . -159.3(20) no
C72 C69 C68 C73 . . . . -160.7(25) no
C72 C69 C68 C74 . . . . -103.3(24) no
C72 C71 C68 C73 . . . . 78.3(24) no
C72 C71 C68 C74 . . . . 159.3(20) no
C73 C68 C70 C74 . . . . 146.8(21) no
C73 C68 C71 C74 . . . . -81.0(25) no
C73 C69 C68 C74 . . . . 57.4(31) no
C73 C70 C68 C74 . . . . -146.8(21) no
